data_7133688
loop_
_publ_author_name
'Kennedy, Dominic B.'
'Evans, Matthew J.'
'Jones, Dafydd D. L.'
'Parr, Joseph M.'
'Hill, Michael S.'
'Jones, Cameron'

_publ_section_title
;
 A series of neutral alkaline earth metal hydride complexes supported by a
 bulky, unsymmetrical &#x3b2;-diketiminate ligand,
 [{(<sup>Dip/TCHP</sup>Nacnac)M(&#x3bc;-H)}<sub>2</sub>] (M = Mg, Ca, Sr
 or Ba).
;
_journal_issue 78
_journal_name_full 'Chemical communications (Cambridge, England)'
_journal_page_first 10894
_journal_page_last 10897
_journal_paper_doi 10.1039/d4cc04286g
_journal_volume 60
_journal_year 2024
_chemical_formula_sum 'C52 H82 Mg N2 O'
_chemical_formula_weight 775.50
_space_group_crystal_system triclinic
_space_group_IT_number 2
_space_group_name_Hall '-P 1'
_space_group_name_H-M_alt 'P -1'
_atom_sites_solution_hydrogens geom
_atom_sites_solution_primary fmap
_audit_creation_method SHELXL-2018/3
_audit_update_record
;
2024-08-21 deposited with the CCDC.	2024-09-05 downloaded from the CCDC.
;
_cell_angle_alpha 82.9490(10)
_cell_angle_beta 86.0100(10)
_cell_angle_gamma 69.430(2)
_cell_formula_units_Z 2
_cell_length_a 9.7784(2)
_cell_length_b 10.7675(2)
_cell_length_c 24.1613(3)
_cell_measurement_reflns_used 20951
_cell_measurement_temperature 123(2)
_cell_measurement_theta_max 78.3260
_cell_measurement_theta_min 3.6430
_cell_volume 2362.76(8)
_computing_cell_refinement 'CrysAlisPro 1.171.43.95a (Rigaku OD, 2023)'
_computing_data_collection 'CrysAlisPro 1.171.43.95a (Rigaku OD, 2023)'
_computing_data_reduction 'CrysAlisPro 1.171.43.95a (Rigaku OD, 2023)'
_computing_structure_refinement 'SHELXL-2018/3 (Sheldrick, 2018)'
_computing_structure_solution 'SHELXT 2014/4 (Sheldrick, 2014)'
_diffrn_ambient_temperature 123(2)
_diffrn_detector_area_resol_mean 10.0000
_diffrn_measured_fraction_theta_full 0.999
_diffrn_measured_fraction_theta_max 0.975
_diffrn_measurement_device_type 'XtaLAB Synergy, Dualflex, HyPix'
_diffrn_measurement_method '\w scans'
_diffrn_radiation_type CuK\a
_diffrn_radiation_wavelength 1.54184
_diffrn_reflns_av_R_equivalents 0.0558
_diffrn_reflns_av_unetI/netI 0.0442
_diffrn_reflns_Laue_measured_fraction_full 0.999
_diffrn_reflns_Laue_measured_fraction_max 0.975
_diffrn_reflns_limit_h_max 12
_diffrn_reflns_limit_h_min -12
_diffrn_reflns_limit_k_max 13
_diffrn_reflns_limit_k_min -13
_diffrn_reflns_limit_l_max 30
_diffrn_reflns_limit_l_min -30
_diffrn_reflns_number 48670
_diffrn_reflns_point_group_measured_fraction_full 0.999
_diffrn_reflns_point_group_measured_fraction_max 0.975
_diffrn_reflns_theta_full 67.684
_diffrn_reflns_theta_max 80.421
_diffrn_reflns_theta_min 3.688
_diffrn_source 'micro-focus sealed X-ray tube'
_exptl_absorpt_coefficient_mu 0.592
_exptl_absorpt_correction_T_max 1.000
_exptl_absorpt_correction_T_min 0.324
_exptl_absorpt_correction_type gaussian
_exptl_absorpt_process_details
;
CrysAlisPro 1.171.43.95a (Rigaku Oxford Diffraction, 2023)
Numerical absorption correction based on gaussian integration over
a multifaceted crystal model
Empirical absorption correction using spherical harmonics,
implemented in SCALE3 ABSPACK scaling algorithm.
;
_exptl_crystal_colour colourless
_exptl_crystal_density_diffrn 1.090
_exptl_crystal_description plate
_exptl_crystal_F_000 856
_exptl_crystal_size_max 0.340
_exptl_crystal_size_mid 0.250
_exptl_crystal_size_min 0.090
_refine_diff_density_max 0.857
_refine_diff_density_min -0.624
_refine_diff_density_rms 0.076
_refine_ls_extinction_method none
_refine_ls_goodness_of_fit_ref 1.055
_refine_ls_hydrogen_treatment constr
_refine_ls_matrix_type full
_refine_ls_number_parameters 513
_refine_ls_number_reflns 10091
_refine_ls_number_restraints 36
_refine_ls_restrained_S_all 1.119
_refine_ls_R_factor_all 0.0942
_refine_ls_R_factor_gt 0.0855
_refine_ls_shift/su_max 0.001
_refine_ls_shift/su_mean 0.000
_refine_ls_structure_factor_coef Fsqd
_refine_ls_weighting_details 'w=1/[\s^2^(Fo^2^)+(0.1319P)^2^+2.2833P] where P=(Fo^2^+2Fc^2^)/3'
_refine_ls_weighting_scheme calc
_refine_ls_wR_factor_gt 0.2355
_refine_ls_wR_factor_ref 0.2447
_reflns_Friedel_coverage 0.000
_reflns_number_gt 8679
_reflns_number_total 10091
_reflns_threshold_expression 'I > 2\s(I)'
_cod_data_source_file d4cc04286g2.cif
_cod_data_source_block cj1699
_cod_depositor_comments 'Adding full bibliography for 7133684--7133690.cif.'
_cod_database_code 7133688
_shelx_shelxl_version_number 2018/3
_shelx_space_group_comment
;
The symmetry employed for this shelxl refinement is uniquely defined
by the following loop, which should always be used as a source of
symmetry information in preference to the above space-group names.
They are only intended as comments.
;
_shelx_estimated_absorpt_t_min 0.824
_shelx_estimated_absorpt_t_max 0.949

loop_
_space_group_symop_operation_xyz
'x, y, z'
'-x, -y, -z'

loop_
_atom_site_label
_atom_site_type_symbol
_atom_site_fract_x
_atom_site_fract_y
_atom_site_fract_z
_atom_site_U_iso_or_equiv
_atom_site_adp_type
_atom_site_occupancy
_atom_site_site_symmetry_order
_atom_site_calc_flag
_atom_site_refinement_flags_posn
_atom_site_refinement_flags_adp
_atom_site_refinement_flags_occupancy
_atom_site_disorder_assembly
_atom_site_disorder_group
Mg1 Mg 0.61067(9) 0.49417(8) 0.82142(3) 0.0333(2) Uani 1 1 d . . . . .
O1 O 0.7623(2) 0.57724(18) 0.84136(8) 0.0454(5) Uani 1 1 d . . . . .
N1 N 0.7059(2) 0.2992(2) 0.85568(8) 0.0360(5) Uani 1 1 d . . . . .
N2 N 0.67452(19) 0.45366(17) 0.74018(7) 0.0232(4) Uani 1 1 d . . . . .
C1 C 0.6593(3) 0.2533(3) 0.91001(11) 0.0420(6) Uani 1 1 d . . . . .
C2 C 0.5357(3) 0.2127(2) 0.91352(11) 0.0385(6) Uani 1 1 d . . . . .
C3 C 0.4913(4) 0.1670(3) 0.96585(12) 0.0471(7) Uani 1 1 d . . . . .
H3 H 0.409420 0.138247 0.968724 0.057 Uiso 1 1 calc R U . . .
C4 C 0.5637(4) 0.1628(3) 1.01352(12) 0.0539(8) Uani 1 1 d . . . . .
H4 H 0.534005 0.128171 1.048519 0.065 Uiso 1 1 calc R U . . .
C5 C 0.6777(5) 0.2085(4) 1.01018(12) 0.0626(9) Uani 1 1 d . . . . .
H5 H 0.724004 0.209482 1.043321 0.075 Uiso 1 1 calc R U . . .
C6 C 0.7279(5) 0.2541(4) 0.95856(13) 0.0629(9) Uani 1 1 d . . . . .
C7 C 0.4540(3) 0.2144(3) 0.86228(11) 0.0397(6) Uani 1 1 d . . . . .
H7 H 0.470083 0.282931 0.833277 0.048 Uiso 1 1 calc R U . . .
C8 C 0.5168(4) 0.0792(3) 0.83891(15) 0.0615(9) Uani 1 1 d . . . . .
H8A H 0.622921 0.054634 0.833690 0.092 Uiso 1 1 calc R U . . .
H8B H 0.473027 0.084990 0.802975 0.092 Uiso 1 1 calc R U . . .
H8C H 0.494549 0.011328 0.865104 0.092 Uiso 1 1 calc R U . . .
C9 C 0.2903(4) 0.2527(5) 0.87384(17) 0.0730(11) Uani 1 1 d . . . . .
H9A H 0.271166 0.185050 0.901073 0.109 Uiso 1 1 calc R U . . .
H9B H 0.241374 0.258509 0.839092 0.109 Uiso 1 1 calc R U . . .
H9C H 0.252975 0.339426 0.888821 0.109 Uiso 1 1 calc R U . . .
C10 C 0.8513(6) 0.3097(6) 0.95920(16) 0.0896(13) Uani 1 1 d . U . . .
H10 H 0.873756 0.339090 0.919802 0.107 Uiso 1 1 calc R U . . .
C11 C 0.9913(6) 0.2043(8) 0.9832(2) 0.1170(19) Uani 1 1 d . U . . .
H11A H 0.973033 0.176430 1.022372 0.176 Uiso 1 1 calc R U . . .
H11B H 1.069401 0.242216 0.980806 0.176 Uiso 1 1 calc R U . . .
H11C H 1.020893 0.126842 0.961881 0.176 Uiso 1 1 calc R U . . .
C12 C 0.8002(8) 0.4331(6) 0.9919(2) 0.1092(17) Uani 1 1 d . U . . .
H12A H 0.710245 0.498165 0.976066 0.164 Uiso 1 1 calc R U . . .
H12B H 0.876350 0.473416 0.989426 0.164 Uiso 1 1 calc R U . . .
H12C H 0.781686 0.406080 1.031149 0.164 Uiso 1 1 calc R U . . .
C13 C 0.8980(4) 0.0755(3) 0.85597(13) 0.0523(7) Uani 1 1 d . . . . .
H13A H 0.982656 0.078838 0.874354 0.078 Uiso 1 1 calc R U . . .
H13B H 0.931317 0.012759 0.827609 0.078 Uiso 1 1 calc R U . . .
H13C H 0.834770 0.046024 0.883721 0.078 Uiso 1 1 calc R U . . .
C14 C 0.8124(3) 0.2142(2) 0.82824(10) 0.0358(5) Uani 1 1 d . . . . .
C15 C 0.8557(3) 0.2404(2) 0.77239(10) 0.0314(5) Uani 1 1 d . . . . .
C16 C 0.7870(2) 0.3443(2) 0.73090(9) 0.0251(4) Uani 1 1 d . . . . .
C17 C 0.8483(2) 0.3229(2) 0.67228(10) 0.0311(5) Uani 1 1 d . . . . .
H17A H 0.774284 0.313569 0.649348 0.047 Uiso 1 1 calc R U . . .
H17B H 0.934927 0.241677 0.673207 0.047 Uiso 1 1 calc R U . . .
H17C H 0.875258 0.399480 0.656253 0.047 Uiso 1 1 calc R U . . .
C18 C 0.5979(2) 0.5400(2) 0.69316(8) 0.0226(4) Uani 1 1 d . . . . .
C19 C 0.6253(2) 0.6581(2) 0.67306(9) 0.0234(4) Uani 1 1 d . . . . .
C20 C 0.5393(2) 0.7449(2) 0.63093(9) 0.0255(4) Uani 1 1 d . . . . .
H20 H 0.559661 0.823227 0.617124 0.031 Uiso 1 1 calc R U . . .
C21 C 0.4249(2) 0.7210(2) 0.60841(9) 0.0248(4) Uani 1 1 d . . . . .
C22 C 0.4018(2) 0.6033(2) 0.62822(9) 0.0255(4) Uani 1 1 d . . . . .
H22 H 0.325391 0.584214 0.612921 0.031 Uiso 1 1 calc R U . . .
C23 C 0.4854(2) 0.5118(2) 0.66950(9) 0.0239(4) Uani 1 1 d . . . . .
C24 C 0.7448(2) 0.6980(2) 0.69511(9) 0.0251(4) Uani 1 1 d . . . . .
H24 H 0.791748 0.631025 0.726878 0.030 Uiso 1 1 calc R U . . .
C25 C 0.8626(3) 0.6983(2) 0.64967(11) 0.0335(5) Uani 1 1 d . . . . .
H25A H 0.913691 0.605839 0.640421 0.040 Uiso 1 1 calc R U . . .
H25B H 0.814737 0.752218 0.615574 0.040 Uiso 1 1 calc R U . . .
C26 C 0.9754(3) 0.7542(3) 0.66694(13) 0.0429(6) Uani 1 1 d . . . . .
H26A H 1.032032 0.694431 0.698196 0.051 Uiso 1 1 calc R U . . .
H26B H 1.044286 0.757174 0.635210 0.051 Uiso 1 1 calc R U . . .
C27 C 0.9025(3) 0.8930(3) 0.68471(12) 0.0397(6) Uani 1 1 d . . . . .
H27A H 0.977420 0.925898 0.696539 0.048 Uiso 1 1 calc R U . . .
H27B H 0.851103 0.954561 0.652807 0.048 Uiso 1 1 calc R U . . .
C28 C 0.7944(3) 0.8909(3) 0.73244(11) 0.0383(5) Uani 1 1 d . . . . .
H28A H 0.745252 0.982516 0.742904 0.046 Uiso 1 1 calc R U . . .
H28B H 0.847434 0.834875 0.765239 0.046 Uiso 1 1 calc R U . . .
C29 C 0.6796(3) 0.8358(2) 0.71673(11) 0.0339(5) Uani 1 1 d . . . . .
H29A H 0.617586 0.899421 0.687619 0.041 Uiso 1 1 calc R U . . .
H29B H 0.615925 0.829673 0.749890 0.041 Uiso 1 1 calc R U . . .
C30 C 0.3233(2) 0.8217(2) 0.56665(9) 0.0258(4) Uani 1 1 d . . . . .
H30 H 0.255042 0.780031 0.554670 0.031 Uiso 1 1 calc R U . . .
C31 C 0.2304(2) 0.9471(2) 0.59404(9) 0.0289(5) Uani 1 1 d . . . . .
H31A H 0.177682 0.921025 0.627312 0.035 Uiso 1 1 calc R U . . .
H31B H 0.295471 0.990214 0.606590 0.035 Uiso 1 1 calc R U . . .
C32 C 0.1204(3) 1.0467(2) 0.55406(10) 0.0338(5) Uani 1 1 d . . . . .
H32A H 0.066382 1.127714 0.572597 0.041 Uiso 1 1 calc R U . . .
H32B H 0.048817 1.007020 0.544589 0.041 Uiso 1 1 calc R U . . .
C33 C 0.1954(3) 1.0852(3) 0.50070(11) 0.0379(5) Uani 1 1 d . . . . .
H33A H 0.256148 1.136450 0.509468 0.045 Uiso 1 1 calc R U . . .
H33B H 0.120444 1.143053 0.474239 0.045 Uiso 1 1 calc R U . . .
C34 C 0.2915(3) 0.9617(3) 0.47344(10) 0.0356(5) Uani 1 1 d . . . . .
H34A H 0.345087 0.989379 0.440799 0.043 Uiso 1 1 calc R U . . .
H34B H 0.228731 0.917575 0.459907 0.043 Uiso 1 1 calc R U . . .
C35 C 0.4015(2) 0.8619(2) 0.51406(10) 0.0310(5) Uani 1 1 d . . . . .
H35A H 0.457761 0.781488 0.495492 0.037 Uiso 1 1 calc R U . . .
H35B H 0.471107 0.902512 0.524611 0.037 Uiso 1 1 calc R U . . .
C36 C 0.4482(2) 0.3860(2) 0.68645(9) 0.0267(4) Uani 1 1 d . . . . .
H36 H 0.514042 0.331077 0.716979 0.032 Uiso 1 1 calc R U . . .
C37 C 0.4738(3) 0.3035(2) 0.63636(11) 0.0326(5) Uani 1 1 d . . . . .
H37A H 0.423100 0.362319 0.603732 0.039 Uiso 1 1 calc R U . . .
H37B H 0.579683 0.269611 0.626761 0.039 Uiso 1 1 calc R U . . .
C38 C 0.4198(3) 0.1862(2) 0.64776(13) 0.0402(6) Uani 1 1 d . . . . .
H38A H 0.478079 0.121586 0.677495 0.048 Uiso 1 1 calc R U . . .
H38B H 0.433572 0.140331 0.613620 0.048 Uiso 1 1 calc R U . . .
C39 C 0.2590(3) 0.2325(3) 0.66571(12) 0.0386(6) Uani 1 1 d . . . . .
H39A H 0.226090 0.154803 0.673017 0.046 Uiso 1 1 calc R U . . .
H39B H 0.199893 0.294311 0.635466 0.046 Uiso 1 1 calc R U . . .
C40 C 0.2372(3) 0.3029(2) 0.71830(11) 0.0345(5) Uani 1 1 d . . . . .
H40A H 0.292638 0.239519 0.748955 0.041 Uiso 1 1 calc R U . . .
H40B H 0.132372 0.333497 0.729691 0.041 Uiso 1 1 calc R U . . .
C41 C 0.2888(3) 0.4222(2) 0.70833(10) 0.0310(5) Uani 1 1 d . . . . .
H41A H 0.278892 0.462425 0.743757 0.037 Uiso 1 1 calc R U . . .
H41B H 0.224507 0.490069 0.681051 0.037 Uiso 1 1 calc R U . . .
C42 C 0.9193(3) 0.5260(3) 0.83308(14) 0.0507(7) Uani 1 1 d . . . . .
H42A H 0.947864 0.553193 0.794661 0.061 Uiso 1 1 calc R U . . .
H42B H 0.957566 0.427463 0.839854 0.061 Uiso 1 1 calc R U . . .
C43 C 0.9751(6) 0.5866(7) 0.8748(3) 0.1056(17) Uani 1 1 d . U . . .
H43A H 1.003507 0.523426 0.908906 0.127 Uiso 1 1 calc R U . . .
H43B H 1.062243 0.606673 0.859194 0.127 Uiso 1 1 calc R U . . .
C44 C 0.8633(6) 0.7054(4) 0.88799(18) 0.0763(11) Uani 1 1 d . U . . .
H44A H 0.879528 0.784221 0.867068 0.092 Uiso 1 1 calc R U . . .
H44B H 0.860645 0.713903 0.928419 0.092 Uiso 1 1 calc R U . . .
C45 C 0.7221(5) 0.6942(3) 0.87125(15) 0.0644(10) Uani 1 1 d . . . . .
H45A H 0.660735 0.684446 0.904710 0.077 Uiso 1 1 calc R U . . .
H45B H 0.666382 0.774880 0.847051 0.077 Uiso 1 1 calc R U . . .
C46 C 0.4008(4) 0.6012(4) 0.85344(17) 0.0735(11) Uani 1 1 d . . . . .
H46A H 0.335194 0.554254 0.844974 0.088 Uiso 1 1 calc R U . . .
H46B H 0.407755 0.590537 0.894550 0.088 Uiso 1 1 calc R U . . .
C47 C 0.3235(5) 0.7458(5) 0.83674(19) 0.0876(14) Uani 1 1 d . U . . .
H47A H 0.382393 0.796314 0.848035 0.105 Uiso 1 1 calc R U . . .
H47B H 0.228922 0.774390 0.857727 0.105 Uiso 1 1 calc R U . . .
C48 C 0.2948(4) 0.7827(4) 0.77607(16) 0.0650(9) Uani 1 1 d . . . . .
H48A H 0.217346 0.750143 0.766582 0.078 Uiso 1 1 calc R U . . .
H48B H 0.384537 0.736343 0.754631 0.078 Uiso 1 1 calc R U . . .
C49 C 0.2489(4) 0.9293(4) 0.75793(17) 0.0657(9) Uani 1 1 d . . . . .
H49A H 0.210316 0.947475 0.720285 0.098 Uiso 1 1 calc R U . . .
H49B H 0.333435 0.958277 0.757809 0.098 Uiso 1 1 calc R U . . .
H49C H 0.173048 0.978105 0.783834 0.098 Uiso 1 1 calc R U . . .
C50 C 0.2936(3) 0.5649(4) 0.47838(13) 0.0514(7) Uani 1 1 d . . . . .
H50A H 0.333644 0.500751 0.450812 0.077 Uiso 1 1 calc R U . . .
H50B H 0.372143 0.563013 0.501916 0.077 Uiso 1 1 calc R U . . .
H50C H 0.250135 0.654659 0.459102 0.077 Uiso 1 1 calc R U . . .
C51 C 0.1785(4) 0.5284(4) 0.51415(14) 0.0577(8) Uani 1 1 d . . . . .
H51A H 0.225502 0.441031 0.535861 0.069 Uiso 1 1 calc R U . . .
H51B H 0.137041 0.595376 0.541059 0.069 Uiso 1 1 calc R U . . .
C52 C 0.0569(3) 0.5203(3) 0.48277(12) 0.0483(7) Uani 1 1 d . . . . .
H52A H 0.099101 0.455855 0.454907 0.058 Uiso 1 1 calc R U . . .
H52B H 0.008228 0.608654 0.462047 0.058 Uiso 1 1 calc R U . . .

loop_
_atom_site_aniso_label
_atom_site_aniso_U_11
_atom_site_aniso_U_22
_atom_site_aniso_U_33
_atom_site_aniso_U_23
_atom_site_aniso_U_13
_atom_site_aniso_U_12
Mg1 0.0356(4) 0.0364(4) 0.0262(4) -0.0052(3) 0.0034(3) -0.0107(3)
O1 0.0545(11) 0.0361(9) 0.0479(11) -0.0115(8) -0.0106(9) -0.0145(8)
N1 0.0417(11) 0.0449(11) 0.0251(9) 0.0025(8) 0.0006(8) -0.0217(9)
N2 0.0255(8) 0.0235(8) 0.0224(8) 0.0002(6) 0.0002(6) -0.0116(7)
C1 0.0561(16) 0.0455(14) 0.0287(12) 0.0013(10) 0.0055(11) -0.0257(13)
C2 0.0506(15) 0.0324(12) 0.0324(12) -0.0029(9) 0.0092(11) -0.0165(11)
C3 0.0617(18) 0.0459(15) 0.0383(14) -0.0022(11) 0.0128(13) -0.0276(13)
C4 0.083(2) 0.0521(17) 0.0314(13) -0.0002(12) 0.0135(14) -0.0339(16)
C5 0.099(3) 0.078(2) 0.0273(13) -0.0007(14) 0.0023(15) -0.053(2)
C6 0.090(3) 0.087(2) 0.0312(14) 0.0050(15) -0.0017(15) -0.058(2)
C7 0.0445(14) 0.0389(13) 0.0368(13) -0.0031(10) 0.0077(11) -0.0178(11)
C8 0.079(2) 0.0477(17) 0.0542(19) -0.0120(14) -0.0120(17) -0.0135(16)
C9 0.0476(18) 0.114(3) 0.059(2) -0.024(2) 0.0073(15) -0.027(2)
C10 0.112(3) 0.144(3) 0.0435(18) 0.011(2) -0.0064(19) -0.089(3)
C11 0.095(3) 0.190(4) 0.087(3) -0.009(3) -0.009(2) -0.076(3)
C12 0.154(4) 0.126(3) 0.090(3) 0.003(3) -0.025(3) -0.102(3)
C13 0.0644(19) 0.0409(15) 0.0446(16) 0.0122(12) -0.0055(14) -0.0145(13)
C14 0.0410(13) 0.0357(12) 0.0318(12) 0.0052(10) -0.0047(10) -0.0169(10)
C15 0.0316(11) 0.0288(11) 0.0317(11) 0.0017(9) -0.0001(9) -0.0099(9)
C16 0.0248(10) 0.0261(10) 0.0263(10) -0.0011(8) 0.0007(8) -0.0121(8)
C17 0.0285(11) 0.0336(11) 0.0288(11) -0.0030(9) 0.0034(8) -0.0087(9)
C18 0.0242(9) 0.0232(9) 0.0207(9) -0.0003(7) 0.0014(7) -0.0097(8)
C19 0.0240(9) 0.0256(10) 0.0236(9) -0.0011(8) 0.0001(8) -0.0131(8)
C20 0.0281(10) 0.0252(10) 0.0270(10) 0.0024(8) -0.0019(8) -0.0154(8)
C21 0.0265(10) 0.0261(10) 0.0244(10) 0.0002(8) -0.0015(8) -0.0131(8)
C22 0.0261(10) 0.0283(10) 0.0265(10) -0.0017(8) -0.0011(8) -0.0153(8)
C23 0.0262(10) 0.0230(9) 0.0257(10) -0.0022(8) 0.0012(8) -0.0128(8)
C24 0.0252(10) 0.0270(10) 0.0265(10) 0.0023(8) -0.0039(8) -0.0144(8)
C25 0.0294(11) 0.0366(12) 0.0407(13) -0.0104(10) 0.0065(9) -0.0184(9)
C26 0.0298(12) 0.0471(14) 0.0604(17) -0.0136(13) 0.0077(11) -0.0231(11)
C27 0.0415(13) 0.0388(13) 0.0493(15) -0.0050(11) -0.0008(11) -0.0269(11)
C28 0.0397(13) 0.0414(13) 0.0417(13) -0.0124(11) -0.0011(10) -0.0213(11)
C29 0.0304(11) 0.0386(12) 0.0384(12) -0.0129(10) 0.0023(9) -0.0166(10)
C30 0.0261(10) 0.0274(10) 0.0275(10) 0.0021(8) -0.0038(8) -0.0147(8)
C31 0.0282(10) 0.0321(11) 0.0294(11) -0.0005(9) -0.0018(8) -0.0149(9)
C32 0.0290(11) 0.0347(12) 0.0355(12) 0.0008(9) -0.0026(9) -0.0097(9)
C33 0.0348(12) 0.0353(12) 0.0401(13) 0.0106(10) -0.0046(10) -0.0119(10)
C34 0.0330(12) 0.0434(13) 0.0286(11) 0.0081(10) -0.0024(9) -0.0146(10)
C35 0.0286(10) 0.0356(11) 0.0290(11) 0.0044(9) -0.0012(9) -0.0138(9)
C36 0.0283(10) 0.0230(10) 0.0318(11) 0.0009(8) -0.0024(8) -0.0133(8)
C37 0.0292(11) 0.0286(11) 0.0441(13) -0.0084(9) 0.0056(9) -0.0148(9)
C38 0.0390(13) 0.0286(11) 0.0587(16) -0.0125(11) 0.0080(12) -0.0179(10)
C39 0.0373(13) 0.0366(12) 0.0511(15) -0.0097(11) 0.0043(11) -0.0236(10)
C40 0.0362(12) 0.0346(12) 0.0387(13) -0.0022(10) 0.0058(10) -0.0214(10)
C41 0.0329(11) 0.0284(11) 0.0352(12) -0.0038(9) 0.0054(9) -0.0161(9)
C42 0.0500(16) 0.0534(17) 0.0525(17) 0.0083(13) -0.0142(13) -0.0248(13)
C43 0.096(3) 0.128(4) 0.119(3) -0.032(3) -0.025(3) -0.061(3)
C44 0.115(3) 0.066(2) 0.065(2) -0.0013(17) -0.032(2) -0.048(2)
C45 0.102(3) 0.0369(15) 0.0528(18) -0.0131(13) -0.0187(18) -0.0162(16)
C46 0.0543(19) 0.081(3) 0.058(2) -0.0047(18) 0.0197(16) 0.0045(18)
C47 0.067(2) 0.092(3) 0.071(2) -0.006(2) 0.0032(19) 0.010(2)
C48 0.066(2) 0.069(2) 0.059(2) -0.0071(17) 0.0074(17) -0.0233(18)
C49 0.057(2) 0.071(2) 0.063(2) -0.0110(18) -0.0006(16) -0.0139(17)
C50 0.0439(15) 0.073(2) 0.0455(16) -0.0151(14) 0.0039(12) -0.0280(15)
C51 0.0553(18) 0.078(2) 0.0505(17) -0.0149(16) 0.0025(14) -0.0340(17)
C52 0.0524(16) 0.0638(18) 0.0408(14) -0.0157(13) 0.0042(12) -0.0327(15)

loop_
_atom_type_symbol
_atom_type_description
_atom_type_scat_dispersion_real
_atom_type_scat_dispersion_imag
_atom_type_scat_source
C C 0.0181 0.0091 'International Tables Vol C Tables 4.2.6.8 and 6.1.1.4'
H H 0.0000 0.0000 'International Tables Vol C Tables 4.2.6.8 and 6.1.1.4'
Mg Mg 0.1719 0.1771 'International Tables Vol C Tables 4.2.6.8 and 6.1.1.4'
N N 0.0311 0.0180 'International Tables Vol C Tables 4.2.6.8 and 6.1.1.4'
O O 0.0492 0.0322 'International Tables Vol C Tables 4.2.6.8 and 6.1.1.4'

loop_
_geom_angle_atom_site_label_1
_geom_angle_atom_site_label_2
_geom_angle_atom_site_label_3
_geom_angle
_geom_angle_site_symmetry_1
_geom_angle_site_symmetry_3
_geom_angle_publ_flag
N1 Mg1 N2 94.84(8) . . ?
N1 Mg1 O1 100.89(9) . . ?
N2 Mg1 O1 101.52(8) . . ?
N1 Mg1 C46 116.50(14) . . ?
N2 Mg1 C46 128.77(13) . . ?
O1 Mg1 C46 110.12(16) . . ?
C42 O1 C45 109.1(3) . . ?
C42 O1 Mg1 127.95(17) . . ?
C45 O1 Mg1 122.8(2) . . ?
C14 N1 C1 118.7(2) . . ?
C14 N1 Mg1 120.13(16) . . ?
C1 N1 Mg1 121.15(18) . . ?
C16 N2 C18 119.04(17) . . ?
C16 N2 Mg1 119.38(14) . . ?
C18 N2 Mg1 121.57(13) . . ?
C6 C1 C2 119.8(2) . . ?
C6 C1 N1 121.9(3) . . ?
C2 C1 N1 118.2(2) . . ?
C3 C2 C1 118.4(3) . . ?
C3 C2 C7 119.7(3) . . ?
C1 C2 C7 121.9(2) . . ?
C4 C3 C2 121.5(3) . . ?
C4 C3 H3 119.3 . . ?
C2 C3 H3 119.3 . . ?
C5 C4 C3 119.8(3) . . ?
C5 C4 H4 120.1 . . ?
C3 C4 H4 120.1 . . ?
C4 C5 C6 121.1(3) . . ?
C4 C5 H5 119.5 . . ?
C6 C5 H5 119.5 . . ?
C1 C6 C5 119.4(3) . . ?
C1 C6 C10 123.2(3) . . ?
C5 C6 C10 117.4(3) . . ?
C2 C7 C9 112.3(2) . . ?
C2 C7 C8 110.0(2) . . ?
C9 C7 C8 111.1(3) . . ?
C2 C7 H7 107.7 . . ?
C9 C7 H7 107.7 . . ?
C8 C7 H7 107.7 . . ?
C7 C8 H8A 109.5 . . ?
C7 C8 H8B 109.5 . . ?
H8A C8 H8B 109.5 . . ?
C7 C8 H8C 109.5 . . ?
H8A C8 H8C 109.5 . . ?
H8B C8 H8C 109.5 . . ?
C7 C9 H9A 109.5 . . ?
C7 C9 H9B 109.5 . . ?
H9A C9 H9B 109.5 . . ?
C7 C9 H9C 109.5 . . ?
H9A C9 H9C 109.5 . . ?
H9B C9 H9C 109.5 . . ?
C6 C10 C11 112.0(4) . . ?
C6 C10 C12 109.6(4) . . ?
C11 C10 C12 111.2(4) . . ?
C6 C10 H10 108.0 . . ?
C11 C10 H10 108.0 . . ?
C12 C10 H10 108.0 . . ?
C10 C11 H11A 109.5 . . ?
C10 C11 H11B 109.5 . . ?
H11A C11 H11B 109.5 . . ?
C10 C11 H11C 109.5 . . ?
H11A C11 H11C 109.5 . . ?
H11B C11 H11C 109.5 . . ?
C10 C12 H12A 109.5 . . ?
C10 C12 H12B 109.5 . . ?
H12A C12 H12B 109.5 . . ?
C10 C12 H12C 109.5 . . ?
H12A C12 H12C 109.5 . . ?
H12B C12 H12C 109.5 . . ?
C14 C13 H13A 109.5 . . ?
C14 C13 H13B 109.5 . . ?
H13A C13 H13B 109.5 . . ?
C14 C13 H13C 109.5 . . ?
H13A C13 H13C 109.5 . . ?
H13B C13 H13C 109.5 . . ?
N1 C14 C15 124.5(2) . . ?
N1 C14 C13 120.8(2) . . ?
C15 C14 C13 114.6(2) . . ?
C14 C15 C16 130.6(2) . . ?
N2 C16 C15 124.8(2) . . ?
N2 C16 C17 120.00(19) . . ?
C15 C16 C17 115.14(19) . . ?
C16 C17 H17A 109.5 . . ?
C16 C17 H17B 109.5 . . ?
H17A C17 H17B 109.5 . . ?
C16 C17 H17C 109.5 . . ?
H17A C17 H17C 109.5 . . ?
H17B C17 H17C 109.5 . . ?
C23 C18 C19 119.03(18) . . ?
C23 C18 N2 119.57(17) . . ?
C19 C18 N2 121.21(18) . . ?
C20 C19 C18 119.26(18) . . ?
C20 C19 C24 117.19(17) . . ?
C18 C19 C24 123.55(18) . . ?
C21 C20 C19 122.51(19) . . ?
C21 C20 H20 118.7 . . ?
C19 C20 H20 118.7 . . ?
C22 C21 C20 117.06(19) . . ?
C22 C21 C30 120.71(18) . . ?
C20 C21 C30 122.12(18) . . ?
C21 C22 C23 123.07(19) . . ?
C21 C22 H22 118.5 . . ?
C23 C22 H22 118.5 . . ?
C22 C23 C18 119.01(18) . . ?
C22 C23 C36 117.05(18) . . ?
C18 C23 C36 123.94(18) . . ?
C19 C24 C25 110.83(18) . . ?
C19 C24 C29 110.63(17) . . ?
C25 C24 C29 110.15(18) . . ?
C19 C24 H24 108.4 . . ?
C25 C24 H24 108.4 . . ?
C29 C24 H24 108.4 . . ?
C26 C25 C24 113.2(2) . . ?
C26 C25 H25A 108.9 . . ?
C24 C25 H25A 108.9 . . ?
C26 C25 H25B 108.9 . . ?
C24 C25 H25B 108.9 . . ?
H25A C25 H25B 107.7 . . ?
C27 C26 C25 111.3(2) . . ?
C27 C26 H26A 109.4 . . ?
C25 C26 H26A 109.4 . . ?
C27 C26 H26B 109.4 . . ?
C25 C26 H26B 109.4 . . ?
H26A C26 H26B 108.0 . . ?
C28 C27 C26 110.1(2) . . ?
C28 C27 H27A 109.6 . . ?
C26 C27 H27A 109.6 . . ?
C28 C27 H27B 109.6 . . ?
C26 C27 H27B 109.6 . . ?
H27A C27 H27B 108.2 . . ?
C27 C28 C29 111.5(2) . . ?
C27 C28 H28A 109.3 . . ?
C29 C28 H28A 109.3 . . ?
C27 C28 H28B 109.3 . . ?
C29 C28 H28B 109.3 . . ?
H28A C28 H28B 108.0 . . ?
C28 C29 C24 113.70(19) . . ?
C28 C29 H29A 108.8 . . ?
C24 C29 H29A 108.8 . . ?
C28 C29 H29B 108.8 . . ?
C24 C29 H29B 108.8 . . ?
H29A C29 H29B 107.7 . . ?
C21 C30 C35 113.98(18) . . ?
C21 C30 C31 110.66(18) . . ?
C35 C30 C31 109.48(17) . . ?
C21 C30 H30 107.5 . . ?
C35 C30 H30 107.5 . . ?
C31 C30 H30 107.5 . . ?
C32 C31 C30 111.86(19) . . ?
C32 C31 H31A 109.2 . . ?
C30 C31 H31A 109.2 . . ?
C32 C31 H31B 109.2 . . ?
C30 C31 H31B 109.2 . . ?
H31A C31 H31B 107.9 . . ?
C31 C32 C33 111.43(19) . . ?
C31 C32 H32A 109.3 . . ?
C33 C32 H32A 109.3 . . ?
C31 C32 H32B 109.3 . . ?
C33 C32 H32B 109.3 . . ?
H32A C32 H32B 108.0 . . ?
C32 C33 C34 111.1(2) . . ?
C32 C33 H33A 109.4 . . ?
C34 C33 H33A 109.4 . . ?
C32 C33 H33B 109.4 . . ?
C34 C33 H33B 109.4 . . ?
H33A C33 H33B 108.0 . . ?
C33 C34 C35 112.0(2) . . ?
C33 C34 H34A 109.2 . . ?
C35 C34 H34A 109.2 . . ?
C33 C34 H34B 109.2 . . ?
C35 C34 H34B 109.2 . . ?
H34A C34 H34B 107.9 . . ?
C30 C35 C34 110.90(18) . . ?
C30 C35 H35A 109.5 . . ?
C34 C35 H35A 109.5 . . ?
C30 C35 H35B 109.5 . . ?
C34 C35 H35B 109.5 . . ?
H35A C35 H35B 108.0 . . ?
C23 C36 C41 110.50(17) . . ?
C23 C36 C37 110.04(18) . . ?
C41 C36 C37 110.44(18) . . ?
C23 C36 H36 108.6 . . ?
C41 C36 H36 108.6 . . ?
C37 C36 H36 108.6 . . ?
C38 C37 C36 113.0(2) . . ?
C38 C37 H37A 109.0 . . ?
C36 C37 H37A 109.0 . . ?
C38 C37 H37B 109.0 . . ?
C36 C37 H37B 109.0 . . ?
H37A C37 H37B 107.8 . . ?
C37 C38 C39 111.0(2) . . ?
C37 C38 H38A 109.4 . . ?
C39 C38 H38A 109.4 . . ?
C37 C38 H38B 109.4 . . ?
C39 C38 H38B 109.4 . . ?
H38A C38 H38B 108.0 . . ?
C38 C39 C40 109.7(2) . . ?
C38 C39 H39A 109.7 . . ?
C40 C39 H39A 109.7 . . ?
C38 C39 H39B 109.7 . . ?
C40 C39 H39B 109.7 . . ?
H39A C39 H39B 108.2 . . ?
C39 C40 C41 110.8(2) . . ?
C39 C40 H40A 109.5 . . ?
C41 C40 H40A 109.5 . . ?
C39 C40 H40B 109.5 . . ?
C41 C40 H40B 109.5 . . ?
H40A C40 H40B 108.1 . . ?
C40 C41 C36 113.40(19) . . ?
C40 C41 H41A 108.9 . . ?
C36 C41 H41A 108.9 . . ?
C40 C41 H41B 108.9 . . ?
C36 C41 H41B 108.9 . . ?
H41A C41 H41B 107.7 . . ?
O1 C42 C43 104.5(3) . . ?
O1 C42 H42A 110.9 . . ?
C43 C42 H42A 110.9 . . ?
O1 C42 H42B 110.9 . . ?
C43 C42 H42B 110.9 . . ?
H42A C42 H42B 108.9 . . ?
C44 C43 C42 108.6(4) . . ?
C44 C43 H43A 110.0 . . ?
C42 C43 H43A 110.0 . . ?
C44 C43 H43B 110.0 . . ?
C42 C43 H43B 110.0 . . ?
H43A C43 H43B 108.4 . . ?
C43 C44 C45 105.9(3) . . ?
C43 C44 H44A 110.6 . . ?
C45 C44 H44A 110.6 . . ?
C43 C44 H44B 110.6 . . ?
C45 C44 H44B 110.6 . . ?
H44A C44 H44B 108.7 . . ?
O1 C45 C44 106.6(3) . . ?
O1 C45 H45A 110.4 . . ?
C44 C45 H45A 110.4 . . ?
O1 C45 H45B 110.4 . . ?
C44 C45 H45B 110.4 . . ?
H45A C45 H45B 108.6 . . ?
C47 C46 Mg1 122.9(3) . . ?
C47 C46 H46A 106.6 . . ?
Mg1 C46 H46A 106.6 . . ?
C47 C46 H46B 106.6 . . ?
Mg1 C46 H46B 106.6 . . ?
H46A C46 H46B 106.6 . . ?
C46 C47 C48 115.3(4) . . ?
C46 C47 H47A 108.5 . . ?
C48 C47 H47A 108.5 . . ?
C46 C47 H47B 108.5 . . ?
C48 C47 H47B 108.5 . . ?
H47A C47 H47B 107.5 . . ?
C47 C48 C49 114.5(4) . . ?
C47 C48 H48A 108.6 . . ?
C49 C48 H48A 108.6 . . ?
C47 C48 H48B 108.6 . . ?
C49 C48 H48B 108.6 . . ?
H48A C48 H48B 107.6 . . ?
C48 C49 H49A 109.5 . . ?
C48 C49 H49B 109.5 . . ?
H49A C49 H49B 109.5 . . ?
C48 C49 H49C 109.5 . . ?
H49A C49 H49C 109.5 . . ?
H49B C49 H49C 109.5 . . ?
C51 C50 H50A 109.5 . . ?
C51 C50 H50B 109.5 . . ?
H50A C50 H50B 109.5 . . ?
C51 C50 H50C 109.5 . . ?
H50A C50 H50C 109.5 . . ?
H50B C50 H50C 109.5 . . ?
C52 C51 C50 114.6(3) . . ?
C52 C51 H51A 108.6 . . ?
C50 C51 H51A 108.6 . . ?
C52 C51 H51B 108.6 . . ?
C50 C51 H51B 108.6 . . ?
H51A C51 H51B 107.6 . . ?
C51 C52 C52 115.8(3) . 2_566 ?
C51 C52 H52A 108.3 . . ?
C52 C52 H52A 108.3 2_566 . ?
C51 C52 H52B 108.3 . . ?
C52 C52 H52B 108.3 2_566 . ?
H52A C52 H52B 107.4 . . ?

loop_
_geom_bond_atom_site_label_1
_geom_bond_atom_site_label_2
_geom_bond_distance
_geom_bond_site_symmetry_2
_geom_bond_publ_flag
Mg1 N1 2.065(2) . ?
Mg1 N2 2.0693(19) . ?
Mg1 O1 2.090(2) . ?
Mg1 C46 2.115(3) . ?
O1 C42 1.445(4) . ?
O1 C45 1.449(3) . ?
N1 C14 1.321(3) . ?
N1 C1 1.446(3) . ?
N2 C16 1.329(3) . ?
N2 C18 1.444(3) . ?
C1 C6 1.394(4) . ?
C1 C2 1.417(4) . ?
C2 C3 1.396(4) . ?
C2 C7 1.514(4) . ?
C3 C4 1.381(5) . ?
C3 H3 0.9500 . ?
C4 C5 1.362(5) . ?
C4 H4 0.9500 . ?
C5 C6 1.404(4) . ?
C5 H5 0.9500 . ?
C6 C10 1.526(5) . ?
C7 C9 1.521(4) . ?
C7 C8 1.530(4) . ?
C7 H7 1.0000 . ?
C8 H8A 0.9800 . ?
C8 H8B 0.9800 . ?
C8 H8C 0.9800 . ?
C9 H9A 0.9800 . ?
C9 H9B 0.9800 . ?
C9 H9C 0.9800 . ?
C10 C11 1.535(8) . ?
C10 C12 1.541(8) . ?
C10 H10 1.0000 . ?
C11 H11A 0.9800 . ?
C11 H11B 0.9800 . ?
C11 H11C 0.9800 . ?
C12 H12A 0.9800 . ?
C12 H12B 0.9800 . ?
C12 H12C 0.9800 . ?
C13 C14 1.528(4) . ?
C13 H13A 0.9800 . ?
C13 H13B 0.9800 . ?
C13 H13C 0.9800 . ?
C14 C15 1.411(3) . ?
C15 C16 1.414(3) . ?
C16 C17 1.511(3) . ?
C17 H17A 0.9800 . ?
C17 H17B 0.9800 . ?
C17 H17C 0.9800 . ?
C18 C23 1.412(3) . ?
C18 C19 1.412(3) . ?
C19 C20 1.397(3) . ?
C19 C24 1.526(3) . ?
C20 C21 1.391(3) . ?
C20 H20 0.9500 . ?
C21 C22 1.387(3) . ?
C21 C30 1.515(3) . ?
C22 C23 1.393(3) . ?
C22 H22 0.9500 . ?
C23 C36 1.524(3) . ?
C24 C25 1.535(3) . ?
C24 C29 1.537(3) . ?
C24 H24 1.0000 . ?
C25 C26 1.532(3) . ?
C25 H25A 0.9900 . ?
C25 H25B 0.9900 . ?
C26 C27 1.514(4) . ?
C26 H26A 0.9900 . ?
C26 H26B 0.9900 . ?
C27 C28 1.513(4) . ?
C27 H27A 0.9900 . ?
C27 H27B 0.9900 . ?
C28 C29 1.529(3) . ?
C28 H28A 0.9900 . ?
C28 H28B 0.9900 . ?
C29 H29A 0.9900 . ?
C29 H29B 0.9900 . ?
C30 C35 1.533(3) . ?
C30 C31 1.537(3) . ?
C30 H30 1.0000 . ?
C31 C32 1.523(3) . ?
C31 H31A 0.9900 . ?
C31 H31B 0.9900 . ?
C32 C33 1.524(3) . ?
C32 H32A 0.9900 . ?
C32 H32B 0.9900 . ?
C33 C34 1.529(4) . ?
C33 H33A 0.9900 . ?
C33 H33B 0.9900 . ?
C34 C35 1.533(3) . ?
C34 H34A 0.9900 . ?
C34 H34B 0.9900 . ?
C35 H35A 0.9900 . ?
C35 H35B 0.9900 . ?
C36 C41 1.540(3) . ?
C36 C37 1.544(3) . ?
C36 H36 1.0000 . ?
C37 C38 1.521(3) . ?
C37 H37A 0.9900 . ?
C37 H37B 0.9900 . ?
C38 C39 1.522(4) . ?
C38 H38A 0.9900 . ?
C38 H38B 0.9900 . ?
C39 C40 1.523(4) . ?
C39 H39A 0.9900 . ?
C39 H39B 0.9900 . ?
C40 C41 1.525(3) . ?
C40 H40A 0.9900 . ?
C40 H40B 0.9900 . ?
C41 H41A 0.9900 . ?
C41 H41B 0.9900 . ?
C42 C43 1.492(6) . ?
C42 H42A 0.9900 . ?
C42 H42B 0.9900 . ?
C43 C44 1.415(7) . ?
C43 H43A 0.9900 . ?
C43 H43B 0.9900 . ?
C44 C45 1.513(6) . ?
C44 H44A 0.9900 . ?
C44 H44B 0.9900 . ?
C45 H45A 0.9900 . ?
C45 H45B 0.9900 . ?
C46 C47 1.490(6) . ?
C46 H46A 0.9900 . ?
C46 H46B 0.9900 . ?
C47 C48 1.491(6) . ?
C47 H47A 0.9900 . ?
C47 H47B 0.9900 . ?
C48 C49 1.498(6) . ?
C48 H48A 0.9900 . ?
C48 H48B 0.9900 . ?
C49 H49A 0.9800 . ?
C49 H49B 0.9800 . ?
C49 H49C 0.9800 . ?
C50 C51 1.504(4) . ?
C50 H50A 0.9800 . ?
C50 H50B 0.9800 . ?
C50 H50C 0.9800 . ?
C51 C52 1.486(4) . ?
C51 H51A 0.9900 . ?
C51 H51B 0.9900 . ?
C52 C52 1.499(6) 2_566 ?
C52 H52A 0.9900 . ?
C52 H52B 0.9900 . ?

loop_
_geom_torsion_atom_site_label_1
_geom_torsion_atom_site_label_2
_geom_torsion_atom_site_label_3
_geom_torsion_atom_site_label_4
_geom_torsion
_geom_torsion_site_symmetry_1
_geom_torsion_site_symmetry_2
_geom_torsion_site_symmetry_3
_geom_torsion_site_symmetry_4
_geom_torsion_publ_flag
C14 N1 C1 C6 86.2(4) . . . . ?
Mg1 N1 C1 C6 -93.1(3) . . . . ?
C14 N1 C1 C2 -96.9(3) . . . . ?
Mg1 N1 C1 C2 83.9(3) . . . . ?
C6 C1 C2 C3 -3.6(4) . . . . ?
N1 C1 C2 C3 179.4(2) . . . . ?
C6 C1 C2 C7 177.9(3) . . . . ?
N1 C1 C2 C7 0.9(4) . . . . ?
C1 C2 C3 C4 0.9(4) . . . . ?
C7 C2 C3 C4 179.4(3) . . . . ?
C2 C3 C4 C5 2.4(5) . . . . ?
C3 C4 C5 C6 -3.1(6) . . . . ?
C2 C1 C6 C5 3.0(6) . . . . ?
N1 C1 C6 C5 179.9(3) . . . . ?
C2 C1 C6 C10 -173.5(4) . . . . ?
N1 C1 C6 C10 3.4(6) . . . . ?
C4 C5 C6 C1 0.4(6) . . . . ?
C4 C5 C6 C10 177.1(4) . . . . ?
C3 C2 C7 C9 37.4(4) . . . . ?
C1 C2 C7 C9 -144.2(3) . . . . ?
C3 C2 C7 C8 -86.9(3) . . . . ?
C1 C2 C7 C8 91.5(3) . . . . ?
C1 C6 C10 C11 -121.4(5) . . . . ?
C5 C6 C10 C11 62.1(6) . . . . ?
C1 C6 C10 C12 114.7(5) . . . . ?
C5 C6 C10 C12 -61.8(6) . . . . ?
C1 N1 C14 C15 171.5(2) . . . . ?
Mg1 N1 C14 C15 -9.3(3) . . . . ?
C1 N1 C14 C13 -7.6(4) . . . . ?
Mg1 N1 C14 C13 171.7(2) . . . . ?
N1 C14 C15 C16 -12.3(4) . . . . ?
C13 C14 C15 C16 166.8(3) . . . . ?
C18 N2 C16 C15 -168.8(2) . . . . ?
Mg1 N2 C16 C15 10.0(3) . . . . ?
C18 N2 C16 C17 9.7(3) . . . . ?
Mg1 N2 C16 C17 -171.53(15) . . . . ?
C14 C15 C16 N2 11.8(4) . . . . ?
C14 C15 C16 C17 -166.8(2) . . . . ?
C16 N2 C18 C23 84.9(2) . . . . ?
Mg1 N2 C18 C23 -93.8(2) . . . . ?
C16 N2 C18 C19 -100.1(2) . . . . ?
Mg1 N2 C18 C19 81.2(2) . . . . ?
C23 C18 C19 C20 0.9(3) . . . . ?
N2 C18 C19 C20 -174.08(19) . . . . ?
C23 C18 C19 C24 -179.41(19) . . . . ?
N2 C18 C19 C24 5.6(3) . . . . ?
C18 C19 C20 C21 1.2(3) . . . . ?
C24 C19 C20 C21 -178.5(2) . . . . ?
C19 C20 C21 C22 -2.2(3) . . . . ?
C19 C20 C21 C30 174.1(2) . . . . ?
C20 C21 C22 C23 1.1(3) . . . . ?
C30 C21 C22 C23 -175.3(2) . . . . ?
C21 C22 C23 C18 0.9(3) . . . . ?
C21 C22 C23 C36 -179.2(2) . . . . ?
C19 C18 C23 C22 -2.0(3) . . . . ?
N2 C18 C23 C22 173.14(19) . . . . ?
C19 C18 C23 C36 178.19(19) . . . . ?
N2 C18 C23 C36 -6.7(3) . . . . ?
C20 C19 C24 C25 -65.7(3) . . . . ?
C18 C19 C24 C25 114.7(2) . . . . ?
C20 C19 C24 C29 56.8(3) . . . . ?
C18 C19 C24 C29 -122.9(2) . . . . ?
C19 C24 C25 C26 172.8(2) . . . . ?
C29 C24 C25 C26 50.0(3) . . . . ?
C24 C25 C26 C27 -55.5(3) . . . . ?
C25 C26 C27 C28 57.9(3) . . . . ?
C26 C27 C28 C29 -57.2(3) . . . . ?
C27 C28 C29 C24 54.3(3) . . . . ?
C19 C24 C29 C28 -172.42(19) . . . . ?
C25 C24 C29 C28 -49.5(3) . . . . ?
C22 C21 C30 C35 -126.6(2) . . . . ?
C20 C21 C30 C35 57.2(3) . . . . ?
C22 C21 C30 C31 109.5(2) . . . . ?
C20 C21 C30 C31 -66.7(3) . . . . ?
C21 C30 C31 C32 -176.41(17) . . . . ?
C35 C30 C31 C32 57.1(2) . . . . ?
C30 C31 C32 C33 -56.2(3) . . . . ?
C31 C32 C33 C34 53.8(3) . . . . ?
C32 C33 C34 C35 -54.1(3) . . . . ?
C21 C30 C35 C34 178.89(19) . . . . ?
C31 C30 C35 C34 -56.6(2) . . . . ?
C33 C34 C35 C30 56.1(3) . . . . ?
C22 C23 C36 C41 -59.2(3) . . . . ?
C18 C23 C36 C41 120.6(2) . . . . ?
C22 C23 C36 C37 63.0(2) . . . . ?
C18 C23 C36 C37 -117.2(2) . . . . ?
C23 C36 C37 C38 -172.2(2) . . . . ?
C41 C36 C37 C38 -50.0(3) . . . . ?
C36 C37 C38 C39 55.7(3) . . . . ?
C37 C38 C39 C40 -59.2(3) . . . . ?
C38 C39 C40 C41 58.7(3) . . . . ?
C39 C40 C41 C36 -55.2(3) . . . . ?
C23 C36 C41 C40 171.81(19) . . . . ?
C37 C36 C41 C40 49.8(3) . . . . ?
C45 O1 C42 C43 18.5(4) . . . . ?
Mg1 O1 C42 C43 -156.4(3) . . . . ?
O1 C42 C43 C44 -24.2(5) . . . . ?
C42 C43 C44 C45 20.1(6) . . . . ?
C42 O1 C45 C44 -6.8(4) . . . . ?
Mg1 O1 C45 C44 168.4(2) . . . . ?
C43 C44 C45 O1 -8.4(5) . . . . ?
Mg1 C46 C47 C48 59.7(6) . . . . ?
C46 C47 C48 C49 -166.7(4) . . . . ?
C50 C51 C52 C52 178.0(4) . . . 2_566 ?
